data_1570398
loop_
_publ_author_name
'Marrett, Joseph M.'
'Titi, Hatem M.'
'Teoh, Yong'
'Fri&#x161;&#x10d;i&#x107;, Tomislav'

_publ_section_title
;
 Supramolecular "baking powder": a hexameric halogen-bonded phosphonium
 salt cage encapsulates and functionalises small-molecule carbonyl
 compounds.
;
_journal_issue 1
_journal_name_full 'Chemical science'
_journal_page_first 298
_journal_page_last 306
_journal_paper_doi 10.1039/d2sc04615f
_journal_volume 15
_journal_year 2023
_chemical_formula_sum 'C21 H22 Br3 O P S'
_chemical_formula_weight 593.14
_chemical_name_systematic '(dibromomethyl)triphenylphosphonium bromide dimethylsulfoxide solvate'
_space_group_crystal_system trigonal
_space_group_IT_number 148
_space_group_name_Hall '-R 3'
_space_group_name_H-M_alt 'R -3 :H'
_atom_sites_solution_hydrogens geom
_atom_sites_solution_primary iterative
_atom_sites_solution_secondary difmap
_audit_creation_method SHELXL-2017/1
_audit_update_record
;
2021-07-07 deposited with the CCDC.	2023-11-21 downloaded from the CCDC.
;
_cell_angle_alpha 90
_cell_angle_beta 90
_cell_angle_gamma 120
_cell_formula_units_Z 18
_cell_length_a 33.4643(5)
_cell_length_b 33.4643(5)
_cell_length_c 11.1613(2)
_cell_measurement_reflns_used 4423
_cell_measurement_temperature 298(2)
_cell_measurement_theta_max 72.198
_cell_measurement_theta_min 5.659
_cell_volume 10824.5(3)
_computing_cell_refinement 'Bruker APEX3'
_computing_data_collection 'Bruker APEX3'
_computing_data_reduction 'Bruker APEX3'
_computing_publication_material 'enCIFer 2020.2.0'
_computing_structure_refinement 'SHELXL-2017/1 (Sheldrick, 2017)'
_computing_structure_solution 'SHELXT 2014/5 (Sheldrick, 2014)'
_diffrn_ambient_temperature 298(2)
_diffrn_measured_fraction_theta_full 0.987
_diffrn_measured_fraction_theta_max 0.988
_diffrn_measurement_device_type 'Bruker AXS D8'
_diffrn_measurement_method '\f and \w scans'
_diffrn_radiation_type CuK\a
_diffrn_radiation_wavelength 1.54178
_diffrn_reflns_av_R_equivalents 0.0371
_diffrn_reflns_av_unetI/netI 0.0183
_diffrn_reflns_Laue_measured_fraction_full 0.987
_diffrn_reflns_Laue_measured_fraction_max 0.988
_diffrn_reflns_limit_h_max 41
_diffrn_reflns_limit_h_min -41
_diffrn_reflns_limit_k_max 41
_diffrn_reflns_limit_k_min -40
_diffrn_reflns_limit_l_max 13
_diffrn_reflns_limit_l_min -8
_diffrn_reflns_number 61014
_diffrn_reflns_point_group_measured_fraction_full 0.987
_diffrn_reflns_point_group_measured_fraction_max 0.988
_diffrn_reflns_theta_full 67.679
_diffrn_reflns_theta_max 72.198
_diffrn_reflns_theta_min 5.659
_exptl_absorpt_coefficient_mu 7.725
_exptl_absorpt_correction_T_max 0.7536
_exptl_absorpt_correction_T_min 0.3229
_exptl_absorpt_correction_type multi-scan
_exptl_absorpt_process_details 'Bruker AXScale'
_exptl_crystal_colour colorless
_exptl_crystal_density_diffrn 1.638
_exptl_crystal_density_method 'not measured'
_exptl_crystal_description needle
_exptl_crystal_F_000 5256
_exptl_crystal_size_max 0.135
_exptl_crystal_size_mid 0.071
_exptl_crystal_size_min 0.051
_refine_diff_density_max 1.201
_refine_diff_density_min -0.806
_refine_diff_density_rms 0.082
_refine_ls_extinction_method none
_refine_ls_goodness_of_fit_ref 1.065
_refine_ls_hydrogen_treatment constr
_refine_ls_matrix_type full
_refine_ls_number_parameters 263
_refine_ls_number_reflns 4702
_refine_ls_number_restraints 309
_refine_ls_restrained_S_all 1.050
_refine_ls_R_factor_all 0.0412
_refine_ls_R_factor_gt 0.0393
_refine_ls_shift/su_max 0.001
_refine_ls_shift/su_mean 0.000
_refine_ls_structure_factor_coef Fsqd
_refine_ls_weighting_details 'w=1/[\s^2^(Fo^2^)+(0.0520P)^2^+46.1974P] where P=(Fo^2^+2Fc^2^)/3'
_refine_ls_weighting_scheme calc
_refine_ls_wR_factor_gt 0.1037
_refine_ls_wR_factor_ref 0.1059
_reflns_Friedel_coverage 0.000
_reflns_number_gt 4423
_reflns_number_total 4702
_reflns_threshold_expression 'I > 2\s(I)'
_cod_data_source_file d2sc04615f2.cif
_cod_data_source_block 1_DMSO
_cod_depositor_comments 'Adding full bibliography for 1570391--1570408.cif.'
_cod_original_cell_volume 10824.5(4)
_cod_database_code 1570398
_shelx_shelxl_version_number 2017/1
_shelx_space_group_comment
;
The symmetry employed for this shelxl refinement is uniquely defined
by the following loop, which should always be used as a source of
symmetry information in preference to the above space-group names.
They are only intended as comments.
;
_shelx_estimated_absorpt_t_min 0.422
_shelx_estimated_absorpt_t_max 0.694

loop_
_space_group_symop_operation_xyz
'x, y, z'
'-y, x-y, z'
'-x+y, -x, z'
'x+2/3, y+1/3, z+1/3'
'-y+2/3, x-y+1/3, z+1/3'
'-x+y+2/3, -x+1/3, z+1/3'
'x+1/3, y+2/3, z+2/3'
'-y+1/3, x-y+2/3, z+2/3'
'-x+y+1/3, -x+2/3, z+2/3'
'-x, -y, -z'
'y, -x+y, -z'
'x-y, x, -z'
'-x+2/3, -y+1/3, -z+1/3'
'y+2/3, -x+y+1/3, -z+1/3'
'x-y+2/3, x+1/3, -z+1/3'
'-x+1/3, -y+2/3, -z+2/3'
'y+1/3, -x+y+2/3, -z+2/3'
'x-y+1/3, x+2/3, -z+2/3'

loop_
_atom_site_label
_atom_site_type_symbol
_atom_site_fract_x
_atom_site_fract_y
_atom_site_fract_z
_atom_site_U_iso_or_equiv
_atom_site_adp_type
_atom_site_occupancy
_atom_site_site_symmetry_order
_atom_site_calc_flag
_atom_site_refinement_flags_posn
_atom_site_refinement_flags_adp
_atom_site_refinement_flags_occupancy
_atom_site_disorder_assembly
_atom_site_disorder_group
P1 P 0.41974(3) 0.25946(3) 0.41676(7) 0.03831(18) Uani 1 1 d . . . . .
S1S S 0.50330(18) 0.31392(19) -0.0336(4) 0.1434(11) Uani 0.570(4) 1 d D U P A 1
C2 C 0.47990(12) 0.28046(12) 0.4430(3) 0.0465(7) Uani 1 1 d . . . . .
Br03 Br 0.39531(2) 0.12396(2) 0.82987(4) 0.06111(14) Uani 1 1 d . . . . .
C3 C 0.50972(15) 0.32725(14) 0.4624(4) 0.0637(10) Uani 1 1 d . . . . .
H3 H 0.498912 0.347970 0.457977 0.076 Uiso 1 1 calc R U . . .
C10 C 0.4018(2) 0.1667(2) 0.1622(5) 0.0861(15) Uani 1 1 d . . . . .
H10 H 0.416997 0.166478 0.092609 0.103 Uiso 1 1 calc R U . . .
C7 C 0.49616(15) 0.24979(16) 0.4512(4) 0.0630(10) Uani 1 1 d . . . . .
H7 H 0.476237 0.218352 0.440150 0.076 Uiso 1 1 calc R U . . .
C6 C 0.54243(18) 0.2664(2) 0.4759(5) 0.0861(14) Uani 1 1 d . . . . .
H6 H 0.553792 0.246102 0.479911 0.103 Uiso 1 1 calc R U . . .
C5 C 0.57134(17) 0.3125(2) 0.4945(6) 0.0934(16) Uani 1 1 d . . . . .
H5 H 0.602290 0.323341 0.511680 0.112 Uiso 1 1 calc R U . . .
C4 C 0.55528(17) 0.34264(19) 0.4881(5) 0.0875(15) Uani 1 1 d . . . . .
H4 H 0.575326 0.373916 0.501256 0.105 Uiso 1 1 calc R U . . .
C3S C 0.5217(5) 0.3253(8) -0.1817(17) 0.183(6) Uani 0.570(4) 1 d D U P A 1
H3SA H 0.507056 0.340024 -0.221310 0.274 Uiso 0.570(4) 1 calc R U P A 1
H3SB H 0.513710 0.296861 -0.221791 0.274 Uiso 0.570(4) 1 calc R U P A 1
H3SC H 0.554591 0.345248 -0.183856 0.274 Uiso 0.570(4) 1 calc R U P A 1
C8 C 0.39619(12) 0.20650(11) 0.3337(3) 0.0463(7) Uani 1 1 d . . . . .
C9 C 0.41966(16) 0.20651(16) 0.2314(4) 0.0630(10) Uani 1 1 d . . . . .
H9 H 0.446963 0.232775 0.209367 0.076 Uiso 1 1 calc R U . . .
C11 C 0.3621(2) 0.1280(2) 0.1959(5) 0.0933(17) Uani 1 1 d . U . . .
H11 H 0.350867 0.101215 0.150427 0.112 Uiso 1 1 calc R U . . .
C13 C 0.35496(15) 0.16768(13) 0.3669(4) 0.0628(10) Uani 1 1 d . U . . .
H13 H 0.338629 0.167885 0.434062 0.075 Uiso 1 1 calc R U . . .
C14 C 0.41248(12) 0.30109(11) 0.3320(3) 0.0438(7) Uani 1 1 d . U . . .
C15 C 0.44357(16) 0.32485(15) 0.2398(4) 0.0625(10) Uani 1 1 d . U . . .
H15 H 0.469039 0.321187 0.227432 0.075 Uiso 1 1 calc R U . . .
C16 C 0.4361(2) 0.35380(17) 0.1670(4) 0.0767(12) Uani 1 1 d . U . . .
H16 H 0.456964 0.370113 0.106227 0.092 Uiso 1 1 calc R U . . .
C17 C 0.39852(19) 0.35871(15) 0.1835(4) 0.0723(11) Uani 1 1 d . U . . .
H17 H 0.393649 0.377947 0.132907 0.087 Uiso 1 1 calc R U . . .
C18 C 0.36753(16) 0.33546(14) 0.2745(4) 0.0642(10) Uani 1 1 d . U . . .
H18 H 0.342150 0.339380 0.285427 0.077 Uiso 1 1 calc R U . . .
C19 C 0.37414(13) 0.30627(12) 0.3496(3) 0.0509(8) Uani 1 1 d . U . . .
H19 H 0.353281 0.290404 0.410787 0.061 Uiso 1 1 calc R U . . .
C20 C 0.38997(11) 0.24914(11) 0.5599(3) 0.0414(6) Uani 1 1 d . U . . .
H20 H 0.356966 0.236499 0.544664 0.050 Uiso 1 1 calc R U . . .
Br21 Br 0.39808(2) 0.20467(2) 0.65338(3) 0.05030(13) Uani 1 1 d . U . . .
Br22 Br 0.41322(2) 0.30672(2) 0.64800(3) 0.05077(13) Uani 1 1 d . U . . .
C4S C 0.4427(2) 0.2783(5) -0.0538(13) 0.145(4) Uani 0.570(4) 1 d D U P A 1
H4S1 H 0.436850 0.260288 -0.125347 0.218 Uiso 0.570(4) 1 calc R U P A 1
H4S2 H 0.428863 0.297340 -0.060907 0.218 Uiso 0.570(4) 1 calc R U P A 1
H4S3 H 0.429797 0.258155 0.013847 0.218 Uiso 0.570(4) 1 calc R U P A 1
C12 C 0.3390(2) 0.12826(16) 0.2950(6) 0.0880(15) Uani 1 1 d . U . . .
H12 H 0.311875 0.101624 0.315994 0.106 Uiso 1 1 calc R U . . .
O2 O 0.5167(9) 0.2905(8) 0.0620(11) 0.146(4) Uani 0.570(4) 1 d D U P A 1
O2B O 0.5082(12) 0.2958(12) 0.0982(17) 0.146(4) Uani 0.430(4) 1 d . U P A 2
S1B S 0.5182(2) 0.2933(2) -0.0319(5) 0.1434(11) Uani 0.430(4) 1 d D U P A 2
C4B C 0.5376(6) 0.3489(3) -0.0948(16) 0.143(5) Uani 0.430(4) 1 d D U P A 2
H4BA H 0.544586 0.348606 -0.178128 0.214 Uiso 0.430(4) 1 calc R U P A 2
H4BB H 0.564818 0.371333 -0.053475 0.214 Uiso 0.430(4) 1 calc R U P A 2
H4BC H 0.513844 0.356882 -0.086864 0.214 Uiso 0.430(4) 1 calc R U P A 2
C3B C 0.4592(3) 0.2661(6) -0.0751(19) 0.145(4) Uani 0.430(4) 1 d D U P A 2
H3BA H 0.456742 0.260410 -0.159867 0.218 Uiso 0.430(4) 1 calc R U P A 2
H3BB H 0.446970 0.285825 -0.055797 0.218 Uiso 0.430(4) 1 calc R U P A 2
H3BC H 0.442145 0.237370 -0.033124 0.218 Uiso 0.430(4) 1 calc R U P A 2

loop_
_atom_site_aniso_label
_atom_site_aniso_U_11
_atom_site_aniso_U_22
_atom_site_aniso_U_33
_atom_site_aniso_U_23
_atom_site_aniso_U_13
_atom_site_aniso_U_12
P1 0.0463(4) 0.0353(4) 0.0349(4) -0.0026(3) -0.0028(3) 0.0216(3)
S1S 0.193(3) 0.188(3) 0.1046(18) 0.020(2) 0.000(2) 0.136(3)
C2 0.0479(17) 0.0504(17) 0.0409(16) -0.0016(13) -0.0009(13) 0.0243(14)
Br03 0.0558(2) 0.0794(3) 0.0525(2) 0.01648(18) 0.00277(16) 0.0371(2)
C3 0.060(2) 0.051(2) 0.070(2) -0.0048(18) -0.0059(19) 0.0193(17)
C10 0.116(4) 0.110(4) 0.073(3) -0.053(3) -0.042(3) 0.088(3)
C7 0.062(2) 0.064(2) 0.070(2) -0.0016(19) -0.0088(19) 0.0369(19)
C6 0.068(3) 0.105(4) 0.100(4) 0.002(3) -0.013(3) 0.054(3)
C5 0.051(2) 0.114(4) 0.103(4) 0.004(3) -0.014(2) 0.032(3)
C4 0.059(3) 0.075(3) 0.098(4) -0.002(3) -0.012(2) 0.010(2)
C3S 0.182(12) 0.260(15) 0.131(9) 0.025(11) 0.005(9) 0.129(12)
C8 0.0581(19) 0.0427(16) 0.0457(17) -0.0123(13) -0.0168(14) 0.0309(15)
C9 0.078(3) 0.072(2) 0.054(2) -0.0201(18) -0.0141(18) 0.050(2)
C11 0.126(4) 0.082(3) 0.106(4) -0.058(3) -0.073(3) 0.078(3)
C13 0.068(2) 0.0431(18) 0.072(2) -0.0085(16) -0.0213(19) 0.0241(17)
C14 0.0592(18) 0.0368(15) 0.0362(15) -0.0013(11) -0.0041(13) 0.0246(14)
C15 0.076(3) 0.067(2) 0.050(2) 0.0156(17) 0.0133(18) 0.041(2)
C16 0.101(3) 0.074(3) 0.055(2) 0.025(2) 0.012(2) 0.044(3)
C17 0.103(3) 0.057(2) 0.059(2) 0.0102(18) -0.015(2) 0.042(2)
C18 0.074(2) 0.056(2) 0.070(2) -0.0013(18) -0.0174(19) 0.038(2)
C19 0.0563(19) 0.0473(18) 0.0499(18) 0.0018(14) -0.0033(15) 0.0267(16)
C20 0.0468(16) 0.0402(15) 0.0378(15) -0.0009(12) -0.0025(12) 0.0223(13)
Br21 0.0571(2) 0.0485(2) 0.0443(2) 0.00734(14) -0.00172(14) 0.02570(16)
Br22 0.0631(2) 0.0503(2) 0.0424(2) -0.00713(14) 0.00020(14) 0.03102(17)
C4S 0.200(7) 0.166(9) 0.087(6) -0.011(6) -0.011(6) 0.105(7)
C12 0.099(3) 0.047(2) 0.112(4) -0.025(2) -0.052(3) 0.032(2)
O2 0.179(9) 0.136(6) 0.136(6) 0.010(7) -0.038(7) 0.088(5)
O2B 0.179(9) 0.136(6) 0.136(6) 0.010(7) -0.038(7) 0.088(5)
S1B 0.193(3) 0.188(3) 0.1046(18) 0.020(2) 0.000(2) 0.136(3)
C4B 0.175(13) 0.196(11) 0.084(9) 0.016(9) 0.021(10) 0.113(10)
C3B 0.200(7) 0.166(9) 0.087(6) -0.011(6) -0.011(6) 0.105(7)

loop_
_atom_type_symbol
_atom_type_description
_atom_type_scat_dispersion_real
_atom_type_scat_dispersion_imag
_atom_type_scat_source
C C 0.0181 0.0091 'International Tables Vol C Tables 4.2.6.8 and 6.1.1.4'
H H 0.0000 0.0000 'International Tables Vol C Tables 4.2.6.8 and 6.1.1.4'
Br Br -0.6763 1.2805 'International Tables Vol C Tables 4.2.6.8 and 6.1.1.4'
O O 0.0492 0.0322 'International Tables Vol C Tables 4.2.6.8 and 6.1.1.4'
P P 0.2955 0.4335 'International Tables Vol C Tables 4.2.6.8 and 6.1.1.4'
S S 0.3331 0.5567 'International Tables Vol C Tables 4.2.6.8 and 6.1.1.4'

loop_
_geom_angle_atom_site_label_1
_geom_angle_atom_site_label_2
_geom_angle_atom_site_label_3
_geom_angle
_geom_angle_site_symmetry_1
_geom_angle_site_symmetry_3
_geom_angle_publ_flag
C2 P1 C8 108.88(16) . . ?
C2 P1 C14 110.02(16) . . ?
C8 P1 C14 109.30(15) . . ?
C2 P1 C20 109.36(15) . . ?
C8 P1 C20 109.69(16) . . ?
C14 P1 C20 109.58(15) . . ?
O2 S1S C3S 128.1(10) . . ?
O2 S1S C4S 106.0(12) . . ?
C3S S1S C4S 100.8(6) . . ?
C7 C2 C3 119.9(4) . . ?
C7 C2 P1 120.0(3) . . ?
C3 C2 P1 120.0(3) . . ?
C4 C3 C2 119.5(4) . . ?
C4 C3 H3 120.3 . . ?
C2 C3 H3 120.3 . . ?
C11 C10 C9 120.3(5) . . ?
C11 C10 H10 119.9 . . ?
C9 C10 H10 119.9 . . ?
C2 C7 C6 119.4(4) . . ?
C2 C7 H7 120.3 . . ?
C6 C7 H7 120.3 . . ?
C5 C6 C7 120.1(5) . . ?
C5 C6 H6 120.0 . . ?
C7 C6 H6 120.0 . . ?
C4 C5 C6 120.6(5) . . ?
C4 C5 H5 119.7 . . ?
C6 C5 H5 119.7 . . ?
C5 C4 C3 120.5(5) . . ?
C5 C4 H4 119.7 . . ?
C3 C4 H4 119.7 . . ?
S1S C3S H3SA 109.5 . . ?
S1S C3S H3SB 109.5 . . ?
H3SA C3S H3SB 109.5 . . ?
S1S C3S H3SC 109.5 . . ?
H3SA C3S H3SC 109.5 . . ?
H3SB C3S H3SC 109.5 . . ?
C9 C8 C13 121.1(3) . . ?
C9 C8 P1 117.1(3) . . ?
C13 C8 P1 121.7(3) . . ?
C8 C9 C10 119.1(5) . . ?
C8 C9 H9 120.5 . . ?
C10 C9 H9 120.5 . . ?
C12 C11 C10 120.5(4) . . ?
C12 C11 H11 119.8 . . ?
C10 C11 H11 119.8 . . ?
C8 C13 C12 117.4(5) . . ?
C8 C13 H13 121.3 . . ?
C12 C13 H13 121.3 . . ?
C19 C14 C15 120.3(3) . . ?
C19 C14 P1 120.8(3) . . ?
C15 C14 P1 118.6(3) . . ?
C16 C15 C14 119.3(4) . . ?
C16 C15 H15 120.4 . . ?
C14 C15 H15 120.4 . . ?
C17 C16 C15 120.6(4) . . ?
C17 C16 H16 119.7 . . ?
C15 C16 H16 119.7 . . ?
C16 C17 C18 120.7(4) . . ?
C16 C17 H17 119.6 . . ?
C18 C17 H17 119.6 . . ?
C17 C18 C19 120.2(4) . . ?
C17 C18 H18 119.9 . . ?
C19 C18 H18 119.9 . . ?
C18 C19 C14 119.0(4) . . ?
C18 C19 H19 120.5 . . ?
C14 C19 H19 120.5 . . ?
P1 C20 Br21 110.08(16) . . ?
P1 C20 Br22 110.20(16) . . ?
Br21 C20 Br22 110.30(15) . . ?
P1 C20 H20 108.7 . . ?
Br21 C20 H20 108.7 . . ?
Br22 C20 H20 108.7 . . ?
S1S C4S H4S1 109.5 . . ?
S1S C4S H4S2 109.5 . . ?
H4S1 C4S H4S2 109.5 . . ?
S1S C4S H4S3 109.5 . . ?
H4S1 C4S H4S3 109.5 . . ?
H4S2 C4S H4S3 109.5 . . ?
C11 C12 C13 121.7(5) . . ?
C11 C12 H12 119.2 . . ?
C13 C12 H12 119.2 . . ?
O2B S1B C3B 94.0(16) . . ?
O2B S1B C4B 107.3(13) . . ?
C3B S1B C4B 99.16(15) . . ?
S1B C4B H4BA 109.5 . . ?
S1B C4B H4BB 109.5 . . ?
H4BA C4B H4BB 109.5 . . ?
S1B C4B H4BC 109.5 . . ?
H4BA C4B H4BC 109.5 . . ?
H4BB C4B H4BC 109.5 . . ?
S1B C3B H3BA 109.5 . . ?
S1B C3B H3BB 109.5 . . ?
H3BA C3B H3BB 109.5 . . ?
S1B C3B H3BC 109.5 . . ?
H3BA C3B H3BC 109.5 . . ?
H3BB C3B H3BC 109.5 . . ?

loop_
_geom_bond_atom_site_label_1
_geom_bond_atom_site_label_2
_geom_bond_distance
_geom_bond_site_symmetry_2
_geom_bond_publ_flag
P1 C2 1.794(4) . ?
P1 C8 1.796(3) . ?
P1 C14 1.798(3) . ?
P1 C20 1.822(3) . ?
S1S O2 1.519(2) . ?
S1S C3S 1.739(16) . ?
S1S C4S 1.779(2) . ?
C2 C7 1.384(5) . ?
C2 C3 1.390(5) . ?
C3 C4 1.374(7) . ?
C3 H3 0.9300 . ?
C10 C11 1.366(9) . ?
C10 C9 1.389(6) . ?
C10 H10 0.9300 . ?
C7 C6 1.387(6) . ?
C7 H7 0.9300 . ?
C6 C5 1.365(8) . ?
C6 H6 0.9300 . ?
C5 C4 1.363(9) . ?
C5 H5 0.9300 . ?
C4 H4 0.9300 . ?
C3S H3SA 0.9600 . ?
C3S H3SB 0.9600 . ?
C3S H3SC 0.9600 . ?
C8 C9 1.386(6) . ?
C8 C13 1.391(6) . ?
C9 H9 0.9300 . ?
C11 C12 1.351(9) . ?
C11 H11 0.9300 . ?
C13 C12 1.402(6) . ?
C13 H13 0.9300 . ?
C14 C19 1.392(5) . ?
C14 C15 1.396(5) . ?
C15 C16 1.379(6) . ?
C15 H15 0.9300 . ?
C16 C17 1.360(7) . ?
C16 H16 0.9300 . ?
C17 C18 1.380(7) . ?
C17 H17 0.9300 . ?
C18 C19 1.386(5) . ?
C18 H18 0.9300 . ?
C19 H19 0.9300 . ?
C20 Br21 1.944(3) . ?
C20 Br22 1.946(3) . ?
C20 H20 0.9800 . ?
C4S H4S1 0.9600 . ?
C4S H4S2 0.9600 . ?
C4S H4S3 0.9600 . ?
C12 H12 0.9300 . ?
O2B S1B 1.50(2) . ?
S1B C3B 1.778(2) . ?
S1B C4B 1.781(2) . ?
C4B H4BA 0.9600 . ?
C4B H4BB 0.9600 . ?
C4B H4BC 0.9600 . ?
C3B H3BA 0.9600 . ?
C3B H3BB 0.9600 . ?
C3B H3BC 0.9600 . ?
